data_7024484
loop_
_publ_author_name
'Wang, Siegfried M. J.'
'Zhao, Liang'
'Mak, Thomas C. W.'

_publ_section_title
;
 Coordination networks constructed with the multinuclear silver-ethynide
 supramolecular synthon 4-nitrophenyl-C[triple bond]C subset Ag(n) (n = 3,
 4, 5).
;
_journal_issue 8
_journal_name_full 'Dalton transactions (Cambridge, England : 2003)'
_journal_page_first 2108
_journal_page_last 2121
_journal_paper_doi 10.1039/b917789b
_journal_volume 39
_journal_year 2010
_chemical_formula_moiety 'C18 H7 Ag5 F12 N2 O10'
_chemical_formula_sum 'C18 H7 Ag5 F12 N2 O10'
_chemical_formula_weight 1178.61
_chemical_name_common 'Compound 1'
_chemical_name_systematic
;
?
;
_space_group_IT_number 2
_symmetry_cell_setting triclinic
_symmetry_space_group_name_Hall '-P 1'
_symmetry_space_group_name_H-M 'P -1'
_atom_sites_solution_hydrogens geom
_atom_sites_solution_primary direct
_atom_sites_solution_secondary difmap
_audit_creation_method SHELXL-97
_cell_angle_alpha 100.291(8)
_cell_angle_beta 91.633(10)
_cell_angle_gamma 100.111(8)
_cell_formula_units_Z 2
_cell_length_a 10.549(5)
_cell_length_b 11.224(5)
_cell_length_c 12.845(6)
_cell_measurement_reflns_used 285
_cell_measurement_temperature 296(2)
_cell_volume 1470.4(12)
_computing_cell_refinement 'BrukerAXS APEX2 Suite 2.1.4'
_computing_data_collection 'BrukerAXS APEX2 Suite 2.1.4'
_computing_data_reduction 'BrukerAXS APEX2 Suite 2.1.4'
_computing_molecular_graphics 'BrukerAXS APEX2 Suite 2.1.4'
_computing_publication_material 'BrukerAXS APEX2 Suite 2.1.4'
_computing_structure_refinement 'SHELXL-97 (Sheldrick, 1997)'
_computing_structure_solution 'SHELXS-97 (Sheldrick, 1990)'
_diffrn_ambient_temperature 296(2)
_diffrn_measured_fraction_theta_full 1.000
_diffrn_measured_fraction_theta_max 1.000
_diffrn_measurement_device_type 'BrukerAXS Kappa APEX2 CCD'
_diffrn_measurement_method 'Phi scan and Omega scan'
_diffrn_radiation_monochromator graphite
_diffrn_radiation_source 'fine-focus sealed tube'
_diffrn_radiation_type MoK\a
_diffrn_radiation_wavelength 0.71073
_diffrn_reflns_av_R_equivalents 0.0297
_diffrn_reflns_av_sigmaI/netI 0.0106
_diffrn_reflns_limit_h_max 13
_diffrn_reflns_limit_h_min -13
_diffrn_reflns_limit_k_max 13
_diffrn_reflns_limit_k_min -13
_diffrn_reflns_limit_l_max 15
_diffrn_reflns_limit_l_min -15
_diffrn_reflns_number 77417
_diffrn_reflns_theta_full 26.01
_diffrn_reflns_theta_max 26.01
_diffrn_reflns_theta_min 1.61
_exptl_absorpt_coefficient_mu 3.400
_exptl_absorpt_correction_T_max 0.3433
_exptl_absorpt_correction_T_min 0.2812
_exptl_absorpt_correction_type multi-scan
_exptl_absorpt_process_details SADABS
_exptl_crystal_colour Yellow
_exptl_crystal_density_diffrn 2.662
_exptl_crystal_density_method 'not measured'
_exptl_crystal_description Block
_exptl_crystal_F_000 1104
_exptl_crystal_size_max 0.50
_exptl_crystal_size_mid 0.45
_exptl_crystal_size_min 0.40
_refine_diff_density_max 0.675
_refine_diff_density_min -0.650
_refine_diff_density_rms 0.069
_refine_ls_extinction_coef 0.0172(3)
_refine_ls_extinction_expression Fc^*^=kFc[1+0.001xFc^2^\l^3^/sin(2\q)]^-1/4^
_refine_ls_extinction_method SHELXL
_refine_ls_goodness_of_fit_ref 1.037
_refine_ls_hydrogen_treatment constr
_refine_ls_matrix_type full
_refine_ls_number_parameters 470
_refine_ls_number_reflns 5775
_refine_ls_number_restraints 12
_refine_ls_restrained_S_all 1.039
_refine_ls_R_factor_all 0.0275
_refine_ls_R_factor_gt 0.0246
_refine_ls_shift/su_max 0.002
_refine_ls_shift/su_mean 0.000
_refine_ls_structure_factor_coef Fsqd
_refine_ls_weighting_details 'calc w=1/[\s^2^(Fo^2^)+(0.0253P)^2^+2.6027P] where P=(Fo^2^+2Fc^2^)/3'
_refine_ls_weighting_scheme calc
_refine_ls_wR_factor_gt 0.0598
_refine_ls_wR_factor_ref 0.0620
_reflns_number_gt 5306
_reflns_number_total 5775
_reflns_threshold_expression >2sigma(I)
_cod_data_source_file b917789b.txt
_cod_data_source_block 729718
_cod_depositor_comments
;
The following automatic conversions were performed:

'_symmetry_cell_setting' value 'Triclinic' changed to 'triclinic'
according to /home/saulius/struct/CIF-dictionaries/cif_core.dic
dictionary named 'cif_core.dic' version 2.4.2 from
2011-04-26.

'_exptl_absorpt_correction_type' value 'Multi-scan'
changed to 'multi-scan' according to
/home/saulius/struct/CIF-dictionaries/cif_core.dic dictionary named
'cif_core.dic' version 2.4.2 from 2011-04-26.

Automatic conversion script
Id: cif_fix_values 1891 2012-01-12 08:04:46Z andrius 
;
_cod_original_cell_volume 1470.4(11)
_cod_original_sg_symbol_H-M P-1
_cod_database_code 7024484

loop_
_symmetry_equiv_pos_as_xyz
'x, y, z'
'-x, -y, -z'

loop_
_atom_site_label
_atom_site_type_symbol
_atom_site_fract_x
_atom_site_fract_y
_atom_site_fract_z
_atom_site_U_iso_or_equiv
_atom_site_adp_type
_atom_site_occupancy
_atom_site_symmetry_multiplicity
_atom_site_calc_flag
_atom_site_refinement_flags
_atom_site_disorder_assembly
_atom_site_disorder_group
Ag1 Ag 0.51654(3) 1.07211(3) 0.91700(2) 0.06318(11) Uani 1 1 d . . .
Ag2 Ag 0.34561(3) 0.96225(3) 0.67786(2) 0.06151(10) Uani 1 1 d . A .
Ag3 Ag 0.31557(3) 0.87405(3) 0.31805(2) 0.05663(10) Uani 1 1 d . A .
Ag4 Ag 0.12608(3) 0.96945(3) 0.50644(3) 0.05955(10) Uani 1 1 d . . .
Ag5 Ag 0.40994(3) 1.08644(2) 0.50150(2) 0.04570(9) Uani 1 1 d . . .
C1 C 0.3316(3) 0.8910(3) 0.5047(3) 0.0384(7) Uani 1 1 d . . .
C2 C 0.3031(3) 0.7802(3) 0.4878(3) 0.0380(7) Uani 1 1 d . . .
C3 C 0.2633(2) 0.64948(13) 0.47480(19) 0.0401(7) Uani 1 1 d G . .
C4 C 0.1503(2) 0.59222(18) 0.41470(19) 0.0509(9) Uani 1 1 d G . .
H4 H 0.1048 0.6377 0.3785 0.061 Uiso 1 1 calc R . .
C5 C 0.1051(2) 0.46701(18) 0.4088(2) 0.0579(10) Uani 1 1 d G . .
H5 H 0.0295 0.4287 0.3686 0.069 Uiso 1 1 calc R . .
C6 C 0.1730(2) 0.39907(13) 0.4629(2) 0.0492(8) Uani 1 1 d G . .
C7 C 0.2861(2) 0.45632(17) 0.5231(2) 0.0553(9) Uani 1 1 d G . .
H7 H 0.3315 0.4109 0.5593 0.066 Uiso 1 1 calc R . .
C8 C 0.33119(19) 0.58153(18) 0.52898(19) 0.0528(9) Uani 1 1 d G . .
H8 H 0.4068 0.6198 0.5692 0.063 Uiso 1 1 calc R . .
C9 C 0.4253(3) 1.2483(3) 0.7322(3) 0.0482(8) Uani 1 1 d . . .
C10 C 0.4117(7) 1.3636(5) 0.8101(4) 0.0947(18) Uani 1 1 d D . .
C11 C 0.3693(4) 1.1461(4) 0.2771(3) 0.0510(8) Uani 1 1 d . A .
C12 C 0.3469(8) 1.2290(6) 0.1982(5) 0.097(2) Uani 1 1 d . . .
C13 C 0.2989(4) 0.8324(4) 0.8912(3) 0.0508(8) Uani 1 1 d . B .
C14 C 0.1841(5) 0.7421(5) 0.8286(4) 0.0813(16) Uani 1 1 d . . .
C15 C 0.0242(4) 1.0809(5) 0.7150(4) 0.0651(11) Uani 1 1 d . . .
C16 C 0.0293(6) 1.1226(9) 0.8353(5) 0.121(3) Uani 1 1 d D . .
C17 C 0.2357(5) 0.6163(4) 0.1362(4) 0.0710(12) Uani 1 1 d . . .
C18 C 0.2026(8) 0.5027(6) 0.0567(5) 0.126(3) Uani 1 1 d . . .
H18A H 0.1258 0.5046 0.0157 0.188 Uiso 1 1 calc R . .
H18B H 0.1882 0.4331 0.0916 0.188 Uiso 1 1 calc R . .
H18C H 0.2723 0.4960 0.0108 0.188 Uiso 1 1 calc R . .
F1 F 0.3000(6) 1.3911(5) 0.8008(4) 0.179(3) Uani 1 1 d D . .
F2 F 0.4396(7) 1.3611(5) 0.9076(3) 0.187(3) Uani 1 1 d D . .
F3 F 0.4889(7) 1.4585(4) 0.7922(5) 0.203(3) Uani 1 1 d D . .
F4 F 0.279(2) 1.3043(17) 0.2280(13) 0.144(8) Uani 0.625(18) 1 d P A 1
F5 F 0.3152(19) 1.1671(15) 0.1026(8) 0.155(9) Uani 0.625(18) 1 d P A 1
F6 F 0.4710(12) 1.2958(9) 0.1869(12) 0.146(5) Uani 0.625(18) 1 d P A 1
F7 F 0.154(2) 0.764(2) 0.7390(17) 0.136(11) Uani 0.46(3) 1 d P B 1
F8 F 0.216(3) 0.6271(12) 0.805(2) 0.152(9) Uani 0.46(3) 1 d P B 1
F9 F 0.0876(16) 0.726(3) 0.8822(16) 0.144(12) Uani 0.46(3) 1 d P B 1
F10 F 0.1286(5) 1.1107(8) 0.8848(3) 0.210(3) Uani 1 1 d D . .
F11 F -0.0738(6) 1.0822(8) 0.8762(3) 0.214(3) Uani 1 1 d D . .
F12 F 0.0286(7) 1.2444(7) 0.8593(4) 0.206(3) Uani 1 1 d D . .
F13 F 0.390(4) 1.220(4) 0.1186(19) 0.197(19) Uani 0.375(18) 1 d P A 2
F14 F 0.349(4) 1.341(3) 0.240(3) 0.177(17) Uani 0.375(18) 1 d P A 2
F15 F 0.2058(19) 1.211(3) 0.184(3) 0.223(18) Uani 0.375(18) 1 d P A 2
F16 F 0.142(2) 0.651(2) 0.8676(16) 0.149(10) Uani 0.54(3) 1 d P B 2
F17 F 0.0821(12) 0.8031(19) 0.827(2) 0.150(7) Uani 0.54(3) 1 d P B 2
F18 F 0.200(2) 0.714(2) 0.7327(11) 0.142(10) Uani 0.54(3) 1 d P B 2
N1 N 0.1202(4) 0.2737(3) 0.4645(3) 0.0657(9) Uani 1 1 d . . .
N2 N 0.2624(4) 0.7018(4) 0.1968(3) 0.0741(10) Uani 1 1 d . . .
O1 O 0.1692(4) 0.2219(3) 0.5251(4) 0.0996(13) Uani 1 1 d . . .
O2 O 0.0254(5) 0.2259(4) 0.4125(5) 0.148(2) Uani 1 1 d . . .
O3 O 0.4264(3) 1.2580(2) 0.6393(2) 0.0577(7) Uani 1 1 d . . .
O4 O 0.4338(3) 1.1574(3) 0.7716(2) 0.0669(8) Uani 1 1 d . . .
O5 O 0.3723(4) 1.0386(3) 0.2379(2) 0.0748(9) Uani 1 1 d . . .
O6 O 0.3815(4) 1.1969(3) 0.3709(2) 0.0782(10) Uani 1 1 d . . .
O7 O 0.3495(3) 0.9172(3) 0.8475(2) 0.0599(7) Uani 1 1 d . . .
O8 O 0.3273(3) 0.8103(3) 0.9775(2) 0.0683(8) Uani 1 1 d . . .
O9 O 0.1172(3) 1.0399(3) 0.6801(2) 0.0634(7) Uani 1 1 d . . .
O10 O -0.0737(3) 1.0949(4) 0.6664(3) 0.0872(11) Uani 1 1 d . . .

loop_
_atom_site_aniso_label
_atom_site_aniso_U_11
_atom_site_aniso_U_22
_atom_site_aniso_U_33
_atom_site_aniso_U_23
_atom_site_aniso_U_13
_atom_site_aniso_U_12
Ag1 0.0753(2) 0.0705(2) 0.03730(15) 0.01207(13) -0.01217(13) -0.00359(16)
Ag2 0.0759(2) 0.0693(2) 0.03960(16) 0.01434(13) -0.00990(13) 0.01197(16)
Ag3 0.0670(2) 0.04761(17) 0.05479(18) 0.00662(12) 0.01647(14) 0.01015(13)
Ag4 0.04418(16) 0.06242(19) 0.0737(2) 0.00539(15) 0.00209(13) 0.02181(13)
Ag5 0.05050(16) 0.02892(13) 0.05838(17) 0.01298(11) 0.00073(12) 0.00467(10)
C1 0.0380(16) 0.0275(15) 0.0490(18) 0.0071(13) 0.0018(13) 0.0042(12)
C2 0.0378(16) 0.0329(16) 0.0443(17) 0.0095(13) 0.0031(13) 0.0066(12)
C3 0.0441(17) 0.0277(15) 0.0479(18) 0.0084(13) 0.0063(14) 0.0032(12)
C4 0.054(2) 0.0362(17) 0.063(2) 0.0185(16) -0.0086(17) 0.0019(15)
C5 0.059(2) 0.0394(19) 0.069(3) 0.0146(17) -0.0173(19) -0.0095(16)
C6 0.056(2) 0.0291(16) 0.061(2) 0.0112(15) 0.0043(17) 0.0002(14)
C7 0.060(2) 0.0314(17) 0.076(3) 0.0182(17) -0.0059(19) 0.0071(15)
C8 0.052(2) 0.0326(17) 0.072(2) 0.0135(16) -0.0132(18) 0.0010(15)
C9 0.0471(19) 0.0425(18) 0.056(2) 0.0065(16) -0.0016(16) 0.0135(15)
C10 0.135(5) 0.076(4) 0.076(4) -0.007(3) 0.002(3) 0.049(4)
C11 0.049(2) 0.053(2) 0.055(2) 0.0198(18) 0.0004(16) 0.0118(16)
C12 0.154(6) 0.083(4) 0.068(3) 0.028(3) -0.001(4) 0.048(4)
C13 0.052(2) 0.056(2) 0.0411(18) 0.0110(16) -0.0022(15) 0.0003(17)
C14 0.078(3) 0.088(4) 0.067(3) 0.029(3) -0.020(3) -0.023(3)
C15 0.050(2) 0.082(3) 0.060(2) 0.009(2) 0.0011(19) 0.008(2)
C16 0.077(4) 0.207(9) 0.071(4) -0.009(5) -0.004(3) 0.036(5)
C17 0.093(3) 0.064(3) 0.054(2) 0.003(2) 0.000(2) 0.016(2)
C18 0.179(8) 0.087(4) 0.091(4) -0.027(3) -0.028(5) 0.021(5)
F1 0.187(5) 0.193(5) 0.166(4) -0.049(4) -0.013(4) 0.146(5)
F2 0.322(8) 0.178(5) 0.070(2) -0.033(3) -0.015(3) 0.136(5)
F3 0.314(9) 0.051(2) 0.211(6) -0.032(3) 0.039(5) -0.002(3)
F4 0.219(16) 0.180(18) 0.103(7) 0.075(10) 0.055(10) 0.163(15)
F5 0.26(2) 0.155(9) 0.064(6) 0.029(5) -0.043(9) 0.064(9)
F6 0.189(10) 0.096(6) 0.184(11) 0.093(7) 0.076(9) 0.033(6)
F7 0.127(16) 0.152(15) 0.109(15) 0.074(12) -0.077(13) -0.062(11)
F8 0.193(18) 0.058(6) 0.175(18) -0.027(8) -0.073(14) 0.005(7)
F9 0.069(7) 0.18(2) 0.149(15) -0.006(15) 0.024(8) -0.048(10)
F10 0.155(4) 0.411(10) 0.072(2) -0.012(4) -0.034(3) 0.140(6)
F11 0.142(4) 0.399(11) 0.076(3) 0.030(4) 0.031(3) -0.006(5)
F12 0.210(6) 0.238(7) 0.132(4) -0.084(5) -0.023(4) 0.069(6)
F13 0.33(4) 0.27(4) 0.112(18) 0.14(2) 0.15(2) 0.23(3)
F14 0.32(5) 0.102(11) 0.149(16) 0.090(11) 0.05(2) 0.09(2)
F15 0.123(13) 0.26(3) 0.33(4) 0.15(3) -0.076(18) 0.060(15)
F16 0.169(18) 0.118(12) 0.134(15) 0.066(12) -0.059(12) -0.080(11)
F17 0.064(5) 0.180(13) 0.191(16) 0.018(11) -0.039(7) 0.001(6)
F18 0.124(11) 0.178(19) 0.067(8) -0.042(10) -0.007(6) -0.055(10)
N1 0.071(2) 0.0327(16) 0.090(3) 0.0164(17) -0.001(2) -0.0047(15)
N2 0.094(3) 0.068(2) 0.056(2) -0.0002(19) 0.010(2) 0.012(2)
O1 0.100(3) 0.0479(18) 0.156(4) 0.050(2) -0.007(3) -0.0019(17)
O2 0.169(5) 0.058(2) 0.192(5) 0.049(3) -0.101(4) -0.052(3)
O3 0.0826(19) 0.0397(13) 0.0558(16) 0.0129(11) 0.0089(14) 0.0199(13)
O4 0.085(2) 0.0516(16) 0.0628(17) 0.0208(13) -0.0219(15) 0.0024(14)
O5 0.112(3) 0.0524(17) 0.0644(18) 0.0145(14) 0.0342(18) 0.0202(17)
O6 0.129(3) 0.0465(16) 0.0593(18) 0.0150(13) -0.0211(18) 0.0161(17)
O7 0.0668(17) 0.0638(17) 0.0453(14) 0.0218(12) -0.0110(12) -0.0075(13)
O8 0.0742(19) 0.082(2) 0.0420(14) 0.0241(14) -0.0099(13) -0.0138(16)
O9 0.0500(15) 0.0730(19) 0.0688(18) 0.0136(15) -0.0002(13) 0.0157(14)
O10 0.0580(18) 0.140(3) 0.0650(19) 0.001(2) 0.0009(15) 0.042(2)

loop_
_atom_type_symbol
_atom_type_description
_atom_type_scat_dispersion_real
_atom_type_scat_dispersion_imag
_atom_type_scat_source
C C 0.0033 0.0016 'International Tables Vol C Tables 4.2.6.8 and 6.1.1.4'
H H 0.0000 0.0000 'International Tables Vol C Tables 4.2.6.8 and 6.1.1.4'
N N 0.0061 0.0033 'International Tables Vol C Tables 4.2.6.8 and 6.1.1.4'
O O 0.0106 0.0060 'International Tables Vol C Tables 4.2.6.8 and 6.1.1.4'
F F 0.0171 0.0103 'International Tables Vol C Tables 4.2.6.8 and 6.1.1.4'
Ag Ag -0.8971 1.1015 'International Tables Vol C Tables 4.2.6.8 and 6.1.1.4'

loop_
_geom_angle_atom_site_label_1
_geom_angle_atom_site_label_2
_geom_angle_atom_site_label_3
_geom_angle
_geom_angle_site_symmetry_1
_geom_angle_site_symmetry_3
O8 Ag1 O7 162.77(10) 2_677 .
O8 Ag1 O4 117.28(11) 2_677 .
O7 Ag1 O4 79.38(10) . .
O8 Ag1 O5 105.45(13) 2_677 2_676
O7 Ag1 O5 80.62(12) . 2_676
O4 Ag1 O5 80.41(11) . 2_676
O8 Ag1 Ag1 85.19(8) 2_677 2_677
O7 Ag1 Ag1 77.58(7) . 2_677
O4 Ag1 Ag1 152.48(8) . 2_677
O5 Ag1 Ag1 110.21(8) 2_676 2_677
C1 Ag2 O4 129.50(11) . .
C1 Ag2 O7 147.29(11) . .
O4 Ag2 O7 81.26(10) . .
C1 Ag2 Ag5 48.99(8) . .
O4 Ag2 Ag5 80.69(8) . .
O7 Ag2 Ag5 160.33(7) . .
C1 Ag2 Ag4 51.11(8) . .
O4 Ag2 Ag4 112.10(7) . .
O7 Ag2 Ag4 135.13(8) . .
Ag5 Ag2 Ag4 60.29(3) . .
N2 Ag3 O5 110.23(14) . .
N2 Ag3 C1 127.18(13) . .
O5 Ag3 C1 122.39(11) . .
N2 Ag3 C2 99.43(13) . .
O5 Ag3 C2 149.84(11) . .
C1 Ag3 C2 27.75(10) . .
N2 Ag3 Ag5 171.36(11) . .
O5 Ag3 Ag5 76.19(9) . .
C1 Ag3 Ag5 46.21(7) . .
C2 Ag3 Ag5 73.76(8) . .
N2 Ag3 Ag4 124.48(11) . .
O5 Ag3 Ag4 104.36(8) . .
C1 Ag3 Ag4 47.97(8) . .
C2 Ag3 Ag4 60.48(7) . .
Ag5 Ag3 Ag4 57.14(2) . .
O10 Ag4 O9 162.97(11) 2_576 .
O10 Ag4 C1 95.59(11) 2_576 .
O9 Ag4 C1 100.89(11) . .
O10 Ag4 Ag4 79.64(8) 2_576 2_576
O9 Ag4 Ag4 83.54(7) . 2_576
C1 Ag4 Ag4 172.85(7) . 2_576
O10 Ag4 Ag5 100.58(10) 2_576 .
O9 Ag4 Ag5 94.05(8) . .
C1 Ag4 Ag5 45.61(7) . .
Ag4 Ag4 Ag5 140.25(3) 2_576 .
O10 Ag4 Ag2 139.66(8) 2_576 .
O9 Ag4 Ag2 56.83(8) . .
C1 Ag4 Ag2 44.10(8) . .
Ag4 Ag4 Ag2 140.22(3) 2_576 .
Ag5 Ag4 Ag2 55.48(2) . .
O10 Ag4 Ag3 52.30(8) 2_576 .
O9 Ag4 Ag3 144.73(7) . .
C1 Ag4 Ag3 45.25(8) . .
Ag4 Ag4 Ag3 131.25(3) 2_576 .
Ag5 Ag4 Ag3 56.65(2) . .
Ag2 Ag4 Ag3 88.52(4) . .
C1 Ag5 O6 128.73(12) . .
C1 Ag5 O3 128.38(11) . .
O6 Ag5 O3 93.84(11) . .
C1 Ag5 C1 107.17(9) . 2_676
O6 Ag5 C1 96.74(13) . 2_676
O3 Ag5 C1 92.72(10) . 2_676
C1 Ag5 Ag2 49.13(9) . .
O6 Ag5 Ag2 157.94(11) . .
O3 Ag5 Ag2 80.16(7) . .
C1 Ag5 Ag2 104.69(7) 2_676 .
C1 Ag5 Ag5 61.24(9) . 2_676
O6 Ag5 Ag5 125.32(10) . 2_676
O3 Ag5 Ag5 120.70(7) . 2_676
C1 Ag5 Ag5 45.94(7) 2_676 2_676
Ag2 Ag5 Ag5 74.96(2) . 2_676
C1 Ag5 Ag3 50.67(9) . .
O6 Ag5 Ag3 80.72(8) . .
O3 Ag5 Ag3 164.88(8) . .
C1 Ag5 Ag3 101.89(7) 2_676 .
Ag2 Ag5 Ag3 99.59(3) . .
Ag5 Ag5 Ag3 73.28(3) 2_676 .
C1 Ag5 Ag4 53.20(8) . .
O6 Ag5 Ag4 96.56(10) . .
O3 Ag5 Ag4 100.73(8) . .
C1 Ag5 Ag4 160.36(7) 2_676 .
Ag2 Ag5 Ag4 64.228(16) . .
Ag5 Ag5 Ag4 114.43(3) 2_676 .
Ag3 Ag5 Ag4 66.204(18) . .
C2 C1 Ag5 166.3(3) . .
C2 C1 Ag2 109.7(3) . .
Ag5 C1 Ag2 81.88(11) . .
C2 C1 Ag3 86.0(2) . .
Ag5 C1 Ag3 83.12(11) . .
Ag2 C1 Ag3 163.75(15) . .
C2 C1 Ag4 106.5(2) . .
Ag5 C1 Ag4 81.19(10) . .
Ag2 C1 Ag4 84.79(11) . .
Ag3 C1 Ag4 86.78(11) . .
C2 C1 Ag5 98.9(2) . 2_676
Ag5 C1 Ag5 72.83(9) . 2_676
Ag2 C1 Ag5 92.14(11) . 2_676
Ag3 C1 Ag5 89.36(10) . 2_676
Ag4 C1 Ag5 154.00(13) . 2_676
C1 C2 C3 175.5(3) . .
C1 C2 Ag3 66.3(2) . .
C3 C2 Ag3 117.2(2) . .
C4 C3 C8 120.0 . .
C4 C3 C2 119.54(18) . .
C8 C3 C2 120.24(18) . .
C5 C4 C3 120.0 . .
C5 C4 H4 120.0 . .
C3 C4 H4 120.0 . .
C6 C5 C4 120.0 . .
C6 C5 H5 120.0 . .
C4 C5 H5 120.0 . .
C5 C6 C7 120.0 . .
C5 C6 N1 119.6(2) . .
C7 C6 N1 120.1(2) . .
C6 C7 C8 120.0 . .
C6 C7 H7 120.0 . .
C8 C7 H7 120.0 . .
C7 C8 C3 120.0 . .
C7 C8 H8 120.0 . .
C3 C8 H8 120.0 . .
O3 C9 O4 128.7(4) . .
O3 C9 C10 115.7(4) . .
O4 C9 C10 115.6(4) . .
F1 C10 F3 104.1(6) . .
F1 C10 F2 109.7(6) . .
F3 C10 F2 103.8(6) . .
F1 C10 C9 112.1(5) . .
F3 C10 C9 111.5(5) . .
F2 C10 C9 114.8(5) . .
O5 C11 O6 129.2(4) . .
O5 C11 C12 115.5(4) . .
O6 C11 C12 115.3(4) . .
F13 C12 F4 123.0(12) . .
F13 C12 F14 112(2) . .
F4 C12 F14 36.4(19) . .
F13 C12 F5 42(2) . .
F4 C12 F5 114.0(13) . .
F14 C12 F5 132.7(17) . .
F13 C12 F6 60(2) . .
F4 C12 F6 107.0(12) . .
F14 C12 F6 72.4(17) . .
F5 C12 F6 102.1(10) . .
F13 C12 F15 110(2) . .
F4 C12 F15 53.0(13) . .
F14 C12 F15 89.2(18) . .
F5 C12 F15 73.5(15) . .
F6 C12 F15 150.6(10) . .
F13 C12 C11 121.9(11) . .
F4 C12 C11 115.1(8) . .
F14 C12 C11 114.2(15) . .
F5 C12 C11 112.5(9) . .
F6 C12 C11 104.7(7) . .
F15 C12 C11 103.7(10) . .
O8 C13 O7 129.0(4) . .
O8 C13 C14 115.0(4) . .
O7 C13 C14 116.0(3) . .
F16 C14 F18 112.1(12) . .
F16 C14 F9 51.7(9) . .
F18 C14 F9 132.9(11) . .
F16 C14 F7 128.3(10) . .
F18 C14 F7 37.4(11) . .
F9 C14 F7 111.5(13) . .
F16 C14 F17 104.1(11) . .
F18 C14 F17 101.8(10) . .
F9 C14 F17 55.2(10) . .
F7 C14 F17 65.5(11) . .
F16 C14 F8 53.1(9) . .
F18 C14 F8 68.7(11) . .
F9 C14 F8 103.6(11) . .
F7 C14 F8 103.2(12) . .
F17 C14 F8 142.5(8) . .
F16 C14 C13 115.9(6) . .
F18 C14 C13 113.5(9) . .
F9 C14 C13 112.8(8) . .
F7 C14 C13 115.4(9) . .
F17 C14 C13 107.9(7) . .
F8 C14 C13 109.1(8) . .
O9 C15 O10 129.0(4) . .
O9 C15 C16 115.7(4) . .
O10 C15 C16 115.2(4) . .
F10 C16 F11 113.0(8) . .
F10 C16 F12 103.9(7) . .
F11 C16 F12 99.5(7) . .
F10 C16 C15 115.7(6) . .
F11 C16 C15 113.2(6) . .
F12 C16 C15 109.8(7) . .
N2 C17 C18 179.0(7) . .
C17 C18 H18A 109.5 . .
C17 C18 H18B 109.5 . .
H18A C18 H18B 109.5 . .
C17 C18 H18C 109.5 . .
H18A C18 H18C 109.5 . .
H18B C18 H18C 109.5 . .
O2 N1 O1 121.6(4) . .
O2 N1 C6 119.5(4) . .
O1 N1 C6 118.7(3) . .
C17 N2 Ag3 179.7(5) . .
C9 O3 Ag5 122.3(2) . .
C9 O4 Ag2 119.4(2) . .
C9 O4 Ag1 148.7(3) . .
Ag2 O4 Ag1 91.84(10) . .
C11 O5 Ag3 125.5(3) . .
C11 O5 Ag1 135.9(3) . 2_676
Ag3 O5 Ag1 96.88(11) . 2_676
C11 O6 Ag5 120.4(3) . .
C13 O7 Ag1 126.3(2) . .
C13 O7 Ag2 136.7(2) . .
Ag1 O7 Ag2 96.24(10) . .
C13 O8 Ag1 121.9(3) . 2_677
C15 O9 Ag4 121.3(3) . .
C15 O10 Ag4 126.2(3) . 2_576

loop_
_geom_bond_atom_site_label_1
_geom_bond_atom_site_label_2
_geom_bond_distance
_geom_bond_site_symmetry_2
Ag1 O8 2.182(3) 2_677
Ag1 O7 2.282(3) .
Ag1 O4 2.450(3) .
Ag1 O5 2.576(3) 2_676
Ag1 Ag1 2.8923(11) 2_677
Ag2 C1 2.216(3) .
Ag2 O4 2.321(3) .
Ag2 O7 2.324(3) .
Ag2 Ag5 2.9016(10) .
Ag2 Ag4 3.1713(11) .
Ag3 N2 2.230(4) .
Ag3 O5 2.271(3) .
Ag3 C1 2.370(3) .
Ag3 C2 2.582(3) .
Ag3 Ag5 3.0417(10) .
Ag3 Ag4 3.3317(11) .
Ag4 O10 2.230(3) 2_576
Ag4 O9 2.240(3) .
Ag4 C1 2.478(3) .
Ag4 Ag4 2.8687(13) 2_576
Ag4 Ag5 3.0587(13) .
Ag5 C1 2.212(3) .
Ag5 O6 2.299(3) .
Ag5 O3 2.349(3) .
Ag5 C1 2.698(3) 2_676
Ag5 Ag5 2.9409(11) 2_676
C1 C2 1.205(4) .
C1 Ag5 2.698(3) 2_676
C2 C3 1.432(3) .
C3 C4 1.3900 .
C3 C8 1.3900 .
C4 C5 1.3900 .
C4 H4 0.9300 .
C5 C6 1.3900 .
C5 H5 0.9300 .
C6 C7 1.3900 .
C6 N1 1.424(3) .
C7 C8 1.3900 .
C7 H7 0.9300 .
C8 H8 0.9300 .
C9 O3 1.218(5) .
C9 O4 1.233(4) .
C9 C10 1.519(6) .
C10 F1 1.277(7) .
C10 F3 1.282(8) .
C10 F2 1.285(7) .
C11 O5 1.228(5) .
C11 O6 1.230(5) .
C11 C12 1.532(6) .
C12 F13 1.126(14) .
C12 F4 1.218(13) .
C12 F14 1.27(3) .
C12 F5 1.300(12) .
C12 F6 1.415(13) .
C12 F15 1.47(2) .
C13 O8 1.219(4) .
C13 O7 1.240(4) .
C13 C14 1.536(6) .
C14 F16 1.236(11) .
C14 F18 1.241(14) .
C14 F9 1.250(13) .
C14 F7 1.263(14) .
C14 F17 1.374(13) .
C14 F8 1.376(13) .
C15 O9 1.218(5) .
C15 O10 1.239(5) .
C15 C16 1.529(8) .
C16 F10 1.249(7) .
C16 F11 1.268(8) .
C16 F12 1.349(10) .
C17 N2 1.110(6) .
C17 C18 1.466(7) .
C18 H18A 0.9600 .
C18 H18B 0.9600 .
C18 H18C 0.9600 .
N1 O2 1.174(5) .
N1 O1 1.206(5) .
O5 Ag1 2.576(3) 2_676
O8 Ag1 2.182(3) 2_677
O10 Ag4 2.230(3) 2_576
